data_4503757
loop_
_publ_author_name
'Chen, Sheng-Chun'
'Zhang, Zhi-Hui'
'Huang, Kun-Lin'
'Chen, Qun'
'He, Ming-Yang'
'Cui, Ai-Jun'
'Li, Chao'
'Liu, Qi'
'Du, Miao'

_publ_section_title
;
 Solvent-Controlled Assembly of Manganese(II) Tetrachloroterephthalates
 with 1D Chain, 2D Layer, and 3D Coordination Architectures
;
_journal_issue 9
_journal_name_full 'Crystal Growth &amp; Design'
_journal_page_first 3437
_journal_paper_doi 10.1021/cg8003905
_journal_volume 8
_journal_year 2008
_chemical_formula_moiety 'C55 H35 Cl20 Mn5 N5 O25'
_chemical_formula_sum 'C55 H35 Cl20 Mn5 N5 O25'
_chemical_formula_weight 2149.58
_chemical_name_systematic
; 
 ? 
;
_space_group_IT_number 74
_symmetry_cell_setting orthorhombic
_symmetry_space_group_name_Hall '-I 2b 2'
_symmetry_space_group_name_H-M 'I m m a'
_atom_sites_solution_hydrogens geom
_atom_sites_solution_primary direct
_atom_sites_solution_secondary difmap
_audit_creation_method SHELXL-97
_cell_angle_alpha 90.00
_cell_angle_beta 90.00
_cell_angle_gamma 90.00
_cell_formula_units_Z 4
_cell_length_a 17.772(5)
_cell_length_b 36.874(10)
_cell_length_c 12.641(4)
_cell_measurement_reflns_used 3782
_cell_measurement_temperature 291(2)
_cell_measurement_theta_max 27.49
_cell_measurement_theta_min 3.19
_cell_volume 8284(4)
_computing_cell_refinement 'SMART (Bruker, 2000)'
_computing_data_collection 'SMART (Bruker, 2000)'
_computing_data_reduction 'SAINT (Bruker, 2000)'
_computing_molecular_graphics SHELXTL
_computing_publication_material SHELXTL
_computing_structure_refinement SHELXTL
_computing_structure_solution 'SHELXTL (Bruker, 2000)'
_diffrn_ambient_temperature 291(2)
_diffrn_measured_fraction_theta_full 1.000
_diffrn_measured_fraction_theta_max 1.000
_diffrn_measurement_device_type 'Bruker Smart Apex CCD area detector'
_diffrn_measurement_method 'phi and omega scans'
_diffrn_radiation_monochromator graphite
_diffrn_radiation_source 'sealed tube'
_diffrn_radiation_type MoK\a
_diffrn_radiation_wavelength 0.71073
_diffrn_reflns_av_R_equivalents 0.0407
_diffrn_reflns_av_sigmaI/netI 0.0283
_diffrn_reflns_limit_h_max 21
_diffrn_reflns_limit_h_min -21
_diffrn_reflns_limit_k_max 45
_diffrn_reflns_limit_k_min -45
_diffrn_reflns_limit_l_max 14
_diffrn_reflns_limit_l_min -15
_diffrn_reflns_number 36103
_diffrn_reflns_theta_full 26.00
_diffrn_reflns_theta_max 26.00
_diffrn_reflns_theta_min 1.10
_exptl_absorpt_coefficient_mu 1.459
_exptl_absorpt_correction_T_max 0.73
_exptl_absorpt_correction_T_min 0.66
_exptl_absorpt_correction_type multi-scan
_exptl_absorpt_process_details 'SADABS; Bruker, 2000'
_exptl_crystal_colour Colorless
_exptl_crystal_density_diffrn 1.724
_exptl_crystal_density_method 'not measured'
_exptl_crystal_description Block
_exptl_crystal_F_000 4260
_exptl_crystal_size_max 0.30
_exptl_crystal_size_mid 0.24
_exptl_crystal_size_min 0.22
_refine_diff_density_max 0.241
_refine_diff_density_min -0.388
_refine_diff_density_rms 0.049
_refine_ls_extinction_method none
_refine_ls_goodness_of_fit_ref 1.077
_refine_ls_hydrogen_treatment constr
_refine_ls_matrix_type full
_refine_ls_number_parameters 312
_refine_ls_number_reflns 4291
_refine_ls_number_restraints 0
_refine_ls_restrained_S_all 1.077
_refine_ls_R_factor_all 0.0978
_refine_ls_R_factor_gt 0.0557
_refine_ls_shift/su_max 0.000
_refine_ls_shift/su_mean 0.000
_refine_ls_structure_factor_coef Fsqd
_refine_ls_weighting_details 'calc w=1/[\s^2^(Fo^2^)+(0.04P)^2^+0.55P] where P=(Fo^2^+2Fc^2^)/3'
_refine_ls_weighting_scheme calc
_refine_ls_wR_factor_gt 0.1104
_refine_ls_wR_factor_ref 0.1188
_reflns_number_gt 2230
_reflns_number_total 4291
_reflns_threshold_expression >2sigma(I)
_cod_data_source_file cg8003905-file002.cif
_cod_data_source_block 4
_cod_depositor_comments
;
The following automatic conversions were performed:

'_symmetry_cell_setting' value 'Orthorhombic' changed to
'orthorhombic' according to
/home/saulius/struct/CIF-dictionaries/cif_core.dic dictionary named
'cif_core.dic' version 2.4.1 from 2010-06-29.

Automatic conversion script
Id: cif_fix_values 1715 2011-07-08 13:25:40Z adriana 
;
_cod_original_sg_symbol_Hall '-I 2b 2 '
_cod_original_sg_symbol_H-M 'Imma '
_cod_database_code 4503757

loop_
_symmetry_equiv_pos_as_xyz
'x, y, z'
'-x, -y+1/2, z'
'x, -y, -z'
'-x, y+1/2, -z'
'x+1/2, y+1/2, z+1/2'
'-x+1/2, -y+1, z+1/2'
'x+1/2, -y+1/2, -z+1/2'
'-x+1/2, y+1, -z+1/2'
'-x, -y, -z'
'x, y-1/2, -z'
'-x, y, z'
'x, -y-1/2, z'
'-x+1/2, -y+1/2, -z+1/2'
'x+1/2, y, -z+1/2'
'-x+1/2, y+1/2, z+1/2'
'x+1/2, -y, z+1/2'

loop_
_atom_site_label
_atom_site_type_symbol
_atom_site_fract_x
_atom_site_fract_y
_atom_site_fract_z
_atom_site_U_iso_or_equiv
_atom_site_adp_type
_atom_site_occupancy
_atom_site_symmetry_multiplicity
_atom_site_calc_flag
_atom_site_refinement_flags
C1 C 0.38225(17) 0.05244(8) 0.6165(2) 0.0370(7) Uani 1 1 d .
C2 C 0.30963(18) 0.04909(9) 0.6779(3) 0.0458(8) Uani 1 1 d .
C3 C 0.23607(18) 0.04660(7) 0.6312(2) 0.0400(7) Uani 1 1 d .
C4 C 0.18068(17) 0.05015(9) 0.7124(3) 0.0414(8) Uani 1 1 d .
C5 C 0.3870(2) 0.15190(9) 0.3722(3) 0.0517(9) Uani 1 1 d .
C6 C 0.31586(18) 0.14929(9) 0.3092(3) 0.0447(9) Uani 1 1 d .
C7 C 0.24572(18) 0.14554(8) 0.3588(3) 0.0434(8) Uani 1 1 d .
C8 C 0.17922(19) 0.14959(9) 0.3000(3) 0.0454(9) Uani 1 1 d .
C9 C 0.3888(3) 0.2500 0.6311(4) 0.0474(12) Uani 1 2 d S
C10 C 0.3158(3) 0.2500 0.6881(4) 0.0452(12) Uani 1 2 d S
C11 C 0.2459(3) 0.2500 0.6449(4) 0.0402(10) Uani 1 2 d S
C12 C 0.1804(3) 0.2500 0.7017(4) 0.0457(12) Uani 1 2 d S
C13 C 0.5000 0.04976(14) 0.3134(4) 0.0455(11) Uani 1 2 d S
H13A H 0.4499 0.0491 0.2849 0.055 Uiso 0.50 1 d PR
C14 C 0.6327(3) 0.05234(16) 0.2782(5) 0.0361(14) Uani 0.50 1 d P
H14A H 0.6274 0.0499 0.3534 0.054 Uiso 0.50 1 calc PR
H14B H 0.6549 0.0754 0.2621 0.054 Uiso 0.50 1 calc PR
H14C H 0.6643 0.0333 0.2517 0.054 Uiso 0.50 1 calc PR
C15 C 0.5397(4) 0.05289(16) 0.1105(5) 0.0449(16) Uani 0.50 1 d P
H15A H 0.4866 0.0507 0.0981 0.067 Uiso 0.50 1 d PR
H15B H 0.5570 0.0759 0.0846 0.067 Uiso 0.50 1 d PR
H15C H 0.5657 0.0337 0.0742 0.067 Uiso 0.50 1 d PR
C16 C 0.5000 0.14913(12) 0.6973(5) 0.0479(12) Uani 1 2 d S
H16A H 0.4547 0.1494 0.7387 0.057 Uiso 0.50 1 d PR
C17 C 0.6436(3) 0.15211(16) 0.6722(5) 0.0382(14) Uani 0.50 1 d P
H17A H 0.6274 0.1532 0.5998 0.057 Uiso 0.50 1 calc PR
H17B H 0.6761 0.1316 0.6817 0.057 Uiso 0.50 1 calc PR
H17C H 0.6704 0.1739 0.6897 0.057 Uiso 0.50 1 calc PR
C18 C 0.5861(4) 0.14719(19) 0.8601(6) 0.0508(18) Uani 0.50 1 d P
H18A H 0.5374 0.1458 0.8927 0.076 Uiso 0.50 1 calc PR
H18B H 0.6114 0.1687 0.8838 0.076 Uiso 0.50 1 calc PR
H18C H 0.6152 0.1263 0.8792 0.076 Uiso 0.50 1 calc PR
C19 C 0.4732(5) 0.2500 0.3074(8) 0.048(3) Uani 0.50 2 d SP
H19A H 0.5121 0.2500 0.2546 0.058 Uiso 0.50 2 d SPR
C20 C 0.3280(4) 0.2500 0.3256(7) 0.0300(17) Uani 0.50 2 d SP
H20A H 0.2841 0.2500 0.2814 0.045 Uiso 0.50 2 calc SPR
H20B H 0.3279 0.2713 0.3694 0.045 Uiso 0.25 1 calc PR
H20C H 0.3279 0.2287 0.3694 0.045 Uiso 0.25 1 calc PR
C21 C 0.3880(5) 0.2500 0.1428(7) 0.041(2) Uani 0.50 2 d SP
H21A H 0.4367 0.2500 0.1101 0.061 Uiso 0.50 2 calc SPR
H21B H 0.3608 0.2713 0.1213 0.061 Uiso 0.25 1 calc PR
H21C H 0.3608 0.2287 0.1213 0.061 Uiso 0.25 1 calc PR
Cl1 Cl 0.24384(5) 0.04955(2) 0.49642(6) 0.0442(2) Uani 1 1 d .
Cl2 Cl 0.09366(5) 0.05140(2) 0.64466(7) 0.0482(2) Uani 1 1 d .
Cl3 Cl 0.24180(5) 0.14907(2) 0.49326(7) 0.0541(3) Uani 1 1 d .
Cl4 Cl 0.09317(5) 0.15092(2) 0.36257(7) 0.0498(2) Uani 1 1 d .
Cl5 Cl 0.23860(7) 0.2500 0.50970(9) 0.0444(3) Uani 1 2 d S
Cl6 Cl 0.09672(6) 0.2500 0.63894(10) 0.0465(3) Uani 1 2 d S
Mn1 Mn 0.5000 0.0000 0.5000 0.0366(2) Uani 1 4 d S
Mn2 Mn 0.5000 0.099657(19) 0.49964(5) 0.0419(2) Uani 1 2 d S
Mn3 Mn 0.5000 0.19991(2) 0.49928(6) 0.0481(2) Uani 1 2 d S
N1 N 0.5561(3) 0.04982(15) 0.2267(4) 0.0384(12) Uani 0.50 1 d P
N2 N 0.5771(3) 0.14849(12) 0.7422(4) 0.0374(12) Uani 0.50 1 d P
N3 N 0.3966(4) 0.2500 0.2580(6) 0.0338(15) Uani 0.50 2 d SP
O1 O 0.41743(12) 0.01846(6) 0.60158(17) 0.0483(6) Uani 1 1 d .
O2 O 0.41499(12) 0.08207(6) 0.59914(17) 0.0490(6) Uani 1 1 d .
O3 O 0.41491(13) 0.11937(6) 0.39911(17) 0.0523(6) Uani 1 1 d .
O4 O 0.41110(12) 0.18056(6) 0.39938(18) 0.0508(6) Uani 1 1 d .
O5 O 0.41174(11) 0.21966(6) 0.60126(17) 0.0459(5) Uani 1 1 d .
O6 O 0.5000 0.04977(9) 0.4040(3) 0.0422(7) Uani 1 2 d S
O7 O 0.5000 0.14904(8) 0.6018(3) 0.0431(8) Uani 1 2 d S
O8 O 0.5000 0.2500 0.3944(4) 0.0458(11) Uani 1 4 d S

loop_
_atom_site_aniso_label
_atom_site_aniso_U_11
_atom_site_aniso_U_22
_atom_site_aniso_U_33
_atom_site_aniso_U_23
_atom_site_aniso_U_13
_atom_site_aniso_U_12
C1 0.0382(18) 0.0371(15) 0.0357(17) -0.0107(13) 0.0111(14) 0.0048(13)
C2 0.0344(18) 0.0525(18) 0.050(2) -0.0240(17) 0.0034(15) -0.0186(14)
C3 0.0376(18) 0.0391(16) 0.0434(18) -0.0033(13) 0.0074(14) -0.0186(13)
C4 0.0266(16) 0.0521(18) 0.0455(19) 0.0156(16) 0.0042(13) 0.0156(14)
C5 0.0413(19) 0.052(2) 0.062(3) 0.0013(16) -0.0155(18) 0.0090(16)
C6 0.0344(18) 0.0478(18) 0.052(2) 0.0159(15) -0.0069(15) -0.0172(14)
C7 0.0358(18) 0.0352(15) 0.059(2) -0.0128(13) 0.0054(17) -0.0083(13)
C8 0.046(2) 0.0460(19) 0.044(2) -0.0150(14) -0.0042(15) 0.0219(16)
C9 0.045(3) 0.041(2) 0.056(4) 0.000 -0.004(2) 0.000
C10 0.048(3) 0.035(2) 0.053(4) 0.000 0.003(2) 0.000
C11 0.039(3) 0.039(2) 0.043(3) 0.000 0.002(2) 0.000
C12 0.039(3) 0.057(3) 0.042(3) 0.000 -0.002(2) 0.000
C13 0.032(2) 0.059(3) 0.045(3) -0.003(2) 0.000 0.000
C14 0.020(3) 0.041(3) 0.047(4) 0.024(3) -0.011(2) -0.018(2)
C15 0.059(4) 0.042(3) 0.034(3) 0.020(3) -0.016(3) 0.012(3)
C16 0.052(3) 0.042(3) 0.049(4) -0.002(2) 0.000 0.000
C17 0.049(4) 0.037(3) 0.028(3) 0.002(2) -0.002(3) -0.015(3)
C18 0.050(4) 0.063(5) 0.040(4) -0.014(3) -0.004(3) -0.002(3)
C19 0.036(5) 0.080(7) 0.030(5) 0.000 0.006(4) 0.000
C20 0.039(5) 0.019(4) 0.031(5) 0.000 0.007(4) 0.000
C21 0.050(5) 0.039(4) 0.033(5) 0.000 0.003(4) 0.000
Cl1 0.0440(5) 0.0394(4) 0.0493(5) -0.0114(3) 0.0186(4) -0.0115(3)
Cl2 0.0436(5) 0.0516(4) 0.0494(5) -0.0118(4) -0.0147(4) 0.0101(4)
Cl3 0.0592(6) 0.0504(5) 0.0527(6) 0.0142(3) -0.0153(4) -0.0192(4)
Cl4 0.0461(5) 0.0520(5) 0.0512(6) 0.0110(4) 0.0098(4) -0.0227(4)
Cl5 0.0476(7) 0.0410(6) 0.0444(7) 0.000 0.0126(5) 0.000
Cl6 0.0373(7) 0.0551(7) 0.0472(8) 0.000 -0.0086(5) 0.000
Mn1 0.0234(5) 0.0392(5) 0.0473(7) -0.0108(4) 0.000 0.000
Mn2 0.0441(4) 0.0408(4) 0.0409(5) 0.0104(3) 0.000 0.000
Mn3 0.0557(5) 0.0478(5) 0.0409(5) -0.0085(3) 0.000 0.000
N1 0.031(3) 0.055(3) 0.029(3) 0.013(2) -0.012(2) -0.009(2)
N2 0.044(3) 0.037(3) 0.030(3) -0.007(2) 0.004(3) 0.009(2)
N3 0.029(4) 0.027(3) 0.045(4) 0.000 -0.003(3) 0.000
O1 0.0485(14) 0.0529(13) 0.0436(14) -0.0071(10) 0.0111(11) 0.0154(10)
O2 0.0426(14) 0.0553(13) 0.0490(14) -0.0062(11) 0.0131(11) -0.0086(10)
O3 0.0588(16) 0.0595(14) 0.0385(14) 0.0084(11) -0.0089(11) 0.0124(11)
O4 0.0400(13) 0.0595(15) 0.0529(15) 0.0071(11) -0.0072(11) -0.0037(11)
O5 0.0422(13) 0.0490(12) 0.0466(13) 0.0113(10) 0.0042(10) 0.0054(10)
O6 0.0344(17) 0.0504(18) 0.042(2) 0.0023(15) 0.000 0.000
O7 0.0287(16) 0.0473(18) 0.053(2) 0.0000(14) 0.000 0.000
O8 0.052(3) 0.054(3) 0.031(3) 0.000 0.000 0.000

loop_
_atom_type_symbol
_atom_type_description
_atom_type_scat_dispersion_real
_atom_type_scat_dispersion_imag
_atom_type_scat_source
C C 0.0033 0.0016 'International Tables Vol C Tables 4.2.6.8 and 6.1.1.4'
H H 0.0000 0.0000 'International Tables Vol C Tables 4.2.6.8 and 6.1.1.4'
N N 0.0061 0.0033 'International Tables Vol C Tables 4.2.6.8 and 6.1.1.4'
O O 0.0106 0.0060 'International Tables Vol C Tables 4.2.6.8 and 6.1.1.4'
Cl Cl 0.1484 0.1585 'International Tables Vol C Tables 4.2.6.8 and 6.1.1.4'
Mn Mn 0.3368 0.7283 'International Tables Vol C Tables 4.2.6.8 and 6.1.1.4'

loop_
_geom_angle_atom_site_label_1
_geom_angle_atom_site_label_2
_geom_angle_atom_site_label_3
_geom_angle
_geom_angle_site_symmetry_1
_geom_angle_site_symmetry_3
O2 C1 O1 122.9(3) . .
O2 C1 C2 123.8(3) . .
O1 C1 C2 112.0(3) . .
C4 C2 C3 121.4(3) 8_546 .
C4 C2 C1 113.7(3) 8_546 .
C3 C2 C1 124.8(3) . .
C4 C3 C2 109.0(3) . .
C4 C3 Cl1 139.8(3) . .
C2 C3 Cl1 109.3(2) . .
C2 C4 C3 128.7(3) 8_546 .
C2 C4 Cl2 126.1(2) 8_546 .
C3 C4 Cl2 104.9(2) . .
O4 C5 O3 125.9(3) . .
O4 C5 C6 120.9(3) . .
O3 C5 C6 112.9(3) . .
C8 C6 C7 120.2(3) 8_545 .
C8 C6 C5 118.5(3) 8_545 .
C7 C6 C5 121.3(4) . .
C6 C7 C8 120.1(3) . .
C6 C7 Cl3 118.3(3) . .
C8 C7 Cl3 119.0(3) . .
C6 C8 C7 118.3(3) 8_545 .
C6 C8 Cl4 121.0(3) 8_545 .
C7 C8 Cl4 120.5(3) . .
O5 C9 O5 127.2(5) 12_565 .
O5 C9 C10 115.6(2) 12_565 .
O5 C9 C10 115.6(2) . .
C11 C10 C12 116.5(4) . 13_556
C11 C10 C9 127.2(5) . .
C12 C10 C9 116.3(4) 13_556 .
C10 C11 C12 124.6(4) . .
C10 C11 Cl5 118.1(4) . .
C12 C11 Cl5 117.3(4) . .
C11 C12 C10 118.8(4) . 13_556
C11 C12 Cl6 120.3(4) . .
C10 C12 Cl6 120.9(4) 13_556 .
O6 C13 N1 137.7(2) . 11_655
O6 C13 N1 137.7(2) . .
N1 C13 N1 84.5(4) 11_655 .
O6 C13 H13A 112.0 . .
N1 C13 H13A 110.2 . .
N1 C14 H14A 109.5 . .
N1 C14 H14B 109.5 . .
H14A C14 H14B 109.5 . .
N1 C14 H14C 109.5 . .
H14A C14 H14C 109.5 . .
H14B C14 H14C 109.5 . .
C15 C15 N1 101.2(3) 11_655 .
N1 C15 H15A 110.1 . .
C15 C15 H15B 108.7 11_655 .
N1 C15 H15B 109.7 . .
H15A C15 H15B 109.5 . .
C15 C15 H15C 118.7 11_655 .
N1 C15 H15C 108.6 . .
H15A C15 H15C 109.5 . .
H15B C15 H15C 109.5 . .
O7 C16 N2 112.5(3) . 11_655
O7 C16 N2 112.5(3) . .
N2 C16 N2 134.9(6) 11_655 .
O7 C16 H16A 123.1 . .
N2 C16 H16A 124.4 . .
N2 C17 H17A 109.5 . .
N2 C17 H17B 109.5 . .
H17A C17 H17B 109.5 . .
N2 C17 H17C 109.5 . .
H17A C17 H17C 109.5 . .
H17B C17 H17C 109.5 . .
N2 C18 H18A 109.5 . .
N2 C18 H18B 109.5 . .
H18A C18 H18B 109.5 . .
N2 C18 H18C 109.5 . .
H18A C18 H18C 109.5 . .
H18B C18 H18C 109.5 . .
C19 C19 O8 66.6(4) 2_655 .
C19 C19 N3 155.3(5) 2_655 .
O8 C19 N3 138.0(8) . .
O8 C19 H19A 110.7 . .
N3 C19 H19A 111.3 . .
N3 C20 H20A 109.5 . .
N3 C20 H20B 109.5 . .
H20A C20 H20B 109.5 . .
N3 C20 H20C 109.5 . .
H20A C20 H20C 109.5 . .
H20B C20 H20C 109.5 . .
N3 C21 H21A 109.5 . .
N3 C21 H21B 109.5 . .
H21A C21 H21B 109.5 . .
N3 C21 H21C 109.5 . .
H21A C21 H21C 109.5 . .
H21B C21 H21C 109.5 . .
O1 Mn1 O1 89.44(13) 3_556 .
O1 Mn1 O1 180.00(11) 3_556 11_655
O1 Mn1 O1 90.56(13) . 11_655
O1 Mn1 O1 90.56(13) 3_556 9_656
O1 Mn1 O1 180.00(11) . 9_656
O1 Mn1 O1 89.44(13) 11_655 9_656
O1 Mn1 O6 86.10(9) 3_556 .
O1 Mn1 O6 93.90(9) . .
O1 Mn1 O6 93.90(9) 11_655 .
O1 Mn1 O6 86.10(9) 9_656 .
O1 Mn1 O6 93.90(9) 3_556 9_656
O1 Mn1 O6 86.10(9) . 9_656
O1 Mn1 O6 86.10(9) 11_655 9_656
O1 Mn1 O6 93.90(9) 9_656 9_656
O6 Mn1 O6 180.00(9) . 9_656
O2 Mn2 O2 93.74(14) . 11_655
O2 Mn2 O3 87.17(10) . .
O2 Mn2 O3 178.04(10) 11_655 .
O2 Mn2 O3 178.04(10) . 11_655
O2 Mn2 O3 87.17(10) 11_655 11_655
O3 Mn2 O3 91.86(13) . 11_655
O2 Mn2 O6 94.12(9) . .
O2 Mn2 O6 94.12(9) 11_655 .
O3 Mn2 O6 87.54(9) . .
O3 Mn2 O6 87.54(9) 11_655 .
O2 Mn2 O7 84.50(9) . .
O2 Mn2 O7 84.50(9) 11_655 .
O3 Mn2 O7 93.87(9) . .
O3 Mn2 O7 93.87(9) 11_655 .
O6 Mn2 O7 177.98(13) . .
O4 Mn3 O4 94.90(13) . 11_655
O4 Mn3 O5 85.90(9) . .
O4 Mn3 O5 179.20(10) 11_655 .
O4 Mn3 O5 179.20(10) . 11_655
O4 Mn3 O5 85.90(9) 11_655 11_655
O5 Mn3 O5 93.30(12) . 11_655
O4 Mn3 O8 85.80(9) . .
O4 Mn3 O8 85.80(9) 11_655 .
O5 Mn3 O8 94.26(9) . .
O5 Mn3 O8 94.26(9) 11_655 .
O4 Mn3 O7 93.50(9) . .
O4 Mn3 O7 93.50(9) 11_655 .
O5 Mn3 O7 86.45(8) . .
O5 Mn3 O7 86.45(8) 11_655 .
O8 Mn3 O7 178.96(14) . .
C13 N1 C15 126.4(4) . .
C13 N1 C14 106.7(4) . .
C15 N1 C14 126.2(5) . .
C17 N2 C16 120.4(5) . .
C17 N2 C18 120.8(5) . .
C16 N2 C18 118.6(5) . .
C21 N3 C20 119.0(7) . .
C21 N3 C19 120.7(7) . .
C20 N3 C19 120.3(7) . .
C1 O1 Mn1 133.60(19) . .
C1 O2 Mn2 135.74(19) . .
C5 O3 Mn2 136.7(2) . .
C5 O4 Mn3 136.9(2) . .
C9 O5 Mn3 136.1(3) . .
C13 O6 Mn1 123.5(4) . .
C13 O6 Mn2 123.3(3) . .
Mn1 O6 Mn2 113.21(14) . .
C16 O7 Mn2 125.5(3) . .
C16 O7 Mn3 124.5(3) . .
Mn2 O7 Mn3 110.02(16) . .
C19 O8 C19 46.8(9) . 2_655
C19 O8 Mn3 122.36(13) . 2_655
C19 O8 Mn3 122.36(13) 2_655 2_655
C19 O8 Mn3 122.36(13) . .
C19 O8 Mn3 122.36(13) 2_655 .
Mn3 O8 Mn3 108.65(19) 2_655 .

loop_
_geom_bond_atom_site_label_1
_geom_bond_atom_site_label_2
_geom_bond_distance
_geom_bond_site_symmetry_2
C1 O2 1.257(3) .
C1 O1 1.413(3) .
C1 C2 1.511(4) .
C2 C4 1.398(5) 8_546
C2 C3 1.437(4) .
C3 C4 1.428(4) .
C3 Cl1 1.713(3) .
C4 C2 1.398(5) 8_546
C4 Cl2 1.768(3) .
C5 O4 1.191(4) .
C5 O3 1.342(4) .
C5 C6 1.497(5) .
C6 C8 1.383(5) 8_545
C6 C7 1.402(4) .
C7 C8 1.404(5) .
C7 Cl3 1.707(4) .
C8 C6 1.383(5) 8_545
C8 Cl4 1.723(4) .
C9 O5 1.249(3) 12_565
C9 O5 1.249(3) .
C9 C10 1.485(7) .
C10 C11 1.357(6) .
C10 C12 1.395(7) 13_556
C11 C12 1.368(6) .
C11 Cl5 1.714(5) .
C12 C10 1.395(7) 13_556
C12 Cl6 1.685(5) .
C13 O6 1.145(6) .
C13 N1 1.482(6) 11_655
C13 N1 1.482(6) .
C13 H13A 0.9600 .
C14 N1 1.512(7) .
C14 H14A 0.9600 .
C14 H14B 0.9600 .
C14 H14C 0.9600 .
C15 C15 1.411(13) 11_655
C15 N1 1.502(7) .
C15 H15A 0.9601 .
C15 H15B 0.9598 .
C15 H15C 0.9602 .
C16 O7 1.207(6) .
C16 N2 1.484(6) 11_655
C16 N2 1.484(6) .
C16 H16A 0.9600 .
C17 N2 1.482(8) .
C17 H17A 0.9600 .
C17 H17B 0.9600 .
C17 H17C 0.9600 .
C18 N2 1.499(8) .
C18 H18A 0.9600 .
C18 H18B 0.9600 .
C18 H18C 0.9600 .
C19 C19 0.951(17) 2_655
C19 O8 1.197(10) .
C19 N3 1.498(11) .
C19 H19A 0.9599 .
C20 N3 1.489(10) .
C20 H20A 0.9600 .
C20 H20B 0.9600 .
C20 H20C 0.9600 .
C21 N3 1.465(11) .
C21 H21A 0.9600 .
C21 H21B 0.9600 .
C21 H21C 0.9600 .
Mn1 O1 2.065(2) 3_556
Mn1 O1 2.065(2) .
Mn1 O1 2.065(2) 11_655
Mn1 O1 2.065(2) 9_656
Mn1 O6 2.200(3) .
Mn1 O6 2.200(3) 9_656
Mn2 O2 2.070(2) .
Mn2 O2 2.070(2) 11_655
Mn2 O3 2.105(2) .
Mn2 O3 2.105(2) 11_655
Mn2 O6 2.201(3) .
Mn2 O7 2.232(3) .
Mn3 O4 2.145(2) .
Mn3 O4 2.145(2) 11_655
Mn3 O5 2.157(2) .
Mn3 O5 2.157(2) 11_655
Mn3 O8 2.274(3) .
Mn3 O7 2.280(3) .
O8 C19 1.197(10) 2_655
O8 Mn3 2.274(3) 2_655
